data_9009880
loop_
_publ_author_name
'Marezio, M.'
'Remeika, J. P.'

_publ_section_title
;
 High-pressure synthesis and crystal structure of alpha-LiAlO2
;
_journal_name_full 'Journal of Chemical Physics'
_journal_page_first 3143
_journal_page_last 3144
_journal_paper_doi 10.1063/1.1727203
_journal_volume 44
_journal_year 1966
_chemical_formula_structural LiAlO2
_chemical_formula_sum 'Al Li O2'
_space_group_IT_number 166
_symmetry_space_group_name_Hall '-R 3 2"'
_symmetry_space_group_name_H-M 'R -3 m :H'
_cell_angle_alpha 90
_cell_angle_beta 90
_cell_angle_gamma 120
_cell_length_a 2.8003
_cell_length_b 2.8003
_cell_length_c 14.216
_cell_formula_units_Z 3
_cell_volume 96.542
_database_code_amcsd 0012984
_exptl_crystal_density_diffrn 3.402
_cod_original_sg_symbol_H-M 'R -3 m'
_cod_original_formula_sum 'Li Al O2'
_cod_database_code 9009880
_amcsd_formula_title LiAlO2

loop_
_space_group_symop_operation_xyz
x,y,z
2/3+x,1/3+y,1/3+z
1/3+x,2/3+y,2/3+z
x,x-y,z
2/3+x,1/3+x-y,1/3+z
1/3+x,2/3+x-y,2/3+z
y,x,-z
2/3+y,1/3+x,1/3-z
1/3+y,2/3+x,2/3-z
-x+y,y,z
2/3-x+y,1/3+y,1/3+z
1/3-x+y,2/3+y,2/3+z
-x,-x+y,-z
2/3-x,1/3-x+y,1/3-z
1/3-x,2/3-x+y,2/3-z
-y,-x,z
2/3-y,1/3-x,1/3+z
1/3-y,2/3-x,2/3+z
x-y,-y,-z
2/3+x-y,1/3-y,1/3-z
1/3+x-y,2/3-y,2/3-z
y,-x+y,-z
2/3+y,1/3-x+y,1/3-z
1/3+y,2/3-x+y,2/3-z
-x+y,-x,z
2/3-x+y,1/3-x,1/3+z
1/3-x+y,2/3-x,2/3+z
-x,-y,-z
2/3-x,1/3-y,1/3-z
1/3-x,2/3-y,2/3-z
-y,x-y,z
2/3-y,1/3+x-y,1/3+z
1/3-y,2/3+x-y,2/3+z
x-y,x,-z
2/3+x-y,1/3+x,1/3-z
1/3+x-y,2/3+x,2/3-z

loop_
_atom_site_label
_atom_site_fract_x
_atom_site_fract_y
_atom_site_fract_z
Li 0.00000 0.00000 0.00000
Al 0.00000 0.00000 0.50000
O 0.00000 0.00000 0.23750

loop_
_cod_related_entry_id
_cod_related_entry_database
_cod_related_entry_code
1 AMCSD 0012984
